data_4515726
loop_
_publ_author_name
'Zhang, Luoqiang'
'Zhu, Lei'
'Zhang, Yuming'
'Yang, Yudong'
'Wu, Yimin'
'Ma, Weixin'
'Lan, Yu'
'You, Jingsong'

_publ_section_title
;
 Experimental and Theoretical Studies on Ru(II)-Catalyzed Oxidative
 C--H/C--H Coupling of Phenols with Aromatic Amides Using Air as Oxidant:
 Scope, Synthetic Applications, and Mechanistic Insights
;
_journal_issue 9
_journal_name_full 'ACS Catalysis'
_journal_page_first 8324
_journal_paper_doi 10.1021/acscatal.8b02816
_journal_volume 8
_journal_year 2018
_chemical_formula_moiety 'C23 H24 N2 O2'
_chemical_formula_sum 'C23 H24 N2 O2'
_chemical_formula_weight 360.44
_chemical_name_systematic yjs-zlq-1
_space_group_crystal_system monoclinic
_space_group_IT_number 14
_space_group_name_Hall '-P 2ybc'
_space_group_name_H-M_alt 'P 1 21/c 1'
_atom_sites_solution_hydrogens geom
_atom_sites_solution_primary direct
_audit_creation_date 2018-01-19
_audit_creation_method
;
Olex2 1.2
(compiled 2017.08.10 svn.r3458 for OlexSys, GUI svn.r5381)
;
_cell_angle_alpha 90
_cell_angle_beta 93.50(8)
_cell_angle_gamma 90
_cell_formula_units_Z 4
_cell_length_a 8.295(7)
_cell_length_b 11.086(10)
_cell_length_c 21.615(16)
_cell_measurement_reflns_used 6125
_cell_measurement_temperature 295.28(11)
_cell_measurement_theta_max 72.4650
_cell_measurement_theta_min 4.4440
_cell_volume 1984(3)
_computing_cell_refinement
;
CrysAlisPro, Agilent Technologies,
Version 1.171.37.35 (release 13-08-2014 CrysAlis171 .NET)
(compiled Aug 13 2014,18:06:01)
;
_computing_data_collection
;
CrysAlisPro, Agilent Technologies,
Version 1.171.37.35 (release 13-08-2014 CrysAlis171 .NET)
(compiled Aug 13 2014,18:06:01)
;
_computing_data_reduction
;
CrysAlisPro, Agilent Technologies,
Version 1.171.37.35 (release 13-08-2014 CrysAlis171 .NET)
(compiled Aug 13 2014,18:06:01)
;
_computing_molecular_graphics 'Olex2 (Dolomanov et al., 2009)'
_computing_publication_material 'Olex2 (Dolomanov et al., 2009)'
_computing_structure_refinement 'ShelXL (Sheldrick, 2015)'
_computing_structure_solution 'ShelXT (Sheldrick, 2015)'
_diffrn_ambient_environment air
_diffrn_ambient_temperature 295.28(11)
_diffrn_detector 'CCD plate'
_diffrn_detector_area_resol_mean 15.9595
_diffrn_detector_type EosS2
_diffrn_measured_fraction_theta_full 0.999
_diffrn_measured_fraction_theta_max 0.999
_diffrn_measurement_details
;
#__ type_ start__ end____ width___ exp.time_
  1 omega    9.00  104.00   1.0000    1.0000
omega____ theta____ kappa____ phi______ frames
    -       36.0421   77.0000 -120.0000 95

#__ type_ start__ end____ width___ exp.time_
  2 omega    7.00  107.00   1.0000    1.0000
omega____ theta____ kappa____ phi______ frames
    -       36.0421   19.0000 -180.0000 100

#__ type_ start__ end____ width___ exp.time_
  3 omega   23.00   89.00   1.0000    1.0000
omega____ theta____ kappa____ phi______ frames
    -       36.0421 -125.0000   90.0000 66

#__ type_ start__ end____ width___ exp.time_
  4 omega   23.00   89.00   1.0000    1.0000
omega____ theta____ kappa____ phi______ frames
    -       36.0421 -125.0000  150.0000 66

#__ type_ start__ end____ width___ exp.time_
  5 omega  -31.00   53.00   1.0000    1.0000
omega____ theta____ kappa____ phi______ frames
    -       36.0421  -57.0000 -150.0000 84

#__ type_ start__ end____ width___ exp.time_
  6 omega  -31.00   53.00   1.0000    1.0000
omega____ theta____ kappa____ phi______ frames
    -       36.0421  -57.0000  -30.0000 84

#__ type_ start__ end____ width___ exp.time_
  7 omega   38.00   91.00   1.0000    1.0000
omega____ theta____ kappa____ phi______ frames
    -      108.0000  -30.0000  150.0000 53

#__ type_ start__ end____ width___ exp.time_
  8 omega   38.00   91.00   1.0000    1.0000
omega____ theta____ kappa____ phi______ frames
    -      108.0000  -30.0000 -180.0000 53

#__ type_ start__ end____ width___ exp.time_
  9 omega   38.00   91.00   1.0000    1.0000
omega____ theta____ kappa____ phi______ frames
    -      108.0000  -30.0000   60.0000 53

#__ type_ start__ end____ width___ exp.time_
 10 omega   90.00  175.00   1.0000    1.0000
omega____ theta____ kappa____ phi______ frames
    -      108.0000   61.0000 -120.0000 85

#__ type_ start__ end____ width___ exp.time_
 11 omega   40.00   98.00   1.0000    1.0000
omega____ theta____ kappa____ phi______ frames
    -      108.0000  -45.0000 -120.0000 58

#__ type_ start__ end____ width___ exp.time_
 12 omega  100.00  178.00   1.0000    1.0000
omega____ theta____ kappa____ phi______ frames
    -      108.0000  111.0000  120.0000 78

#__ type_ start__ end____ width___ exp.time_
 13 omega   39.00  109.00   1.0000    1.0000
omega____ theta____ kappa____ phi______ frames
    -      108.0000  -94.0000 -150.0000 70

#__ type_ start__ end____ width___ exp.time_
 14 omega   40.00   98.00   1.0000    1.0000
omega____ theta____ kappa____ phi______ frames
    -      108.0000  -45.0000  120.0000 58

#__ type_ start__ end____ width___ exp.time_
 15 omega   39.00  109.00   1.0000    1.0000
omega____ theta____ kappa____ phi______ frames
    -      108.0000  -94.0000  -90.0000 70

#__ type_ start__ end____ width___ exp.time_
 16 omega   39.00  109.00   1.0000    1.0000
omega____ theta____ kappa____ phi______ frames
    -      108.0000  -94.0000   90.0000 70

#__ type_ start__ end____ width___ exp.time_
 17 omega    9.00  104.00   1.0000    1.0000
omega____ theta____ kappa____ phi______ frames
    -       36.0421   77.0000   60.0000 95

#__ type_ start__ end____ width___ exp.time_
 18 omega  -33.00   55.00   1.0000    1.0000
omega____ theta____ kappa____ phi______ frames
    -       36.0421  -38.0000   90.0000 88

#__ type_ start__ end____ width___ exp.time_
 19 omega   19.00  103.00   1.0000    1.0000
omega____ theta____ kappa____ phi______ frames
    -       36.0421   57.0000    0.0000 84

#__ type_ start__ end____ width___ exp.time_
 20 omega   23.00   89.00   1.0000    1.0000
omega____ theta____ kappa____ phi______ frames
    -       36.0421 -125.0000  -30.0000 66

#__ type_ start__ end____ width___ exp.time_
 21 omega    9.00  104.00   1.0000    1.0000
omega____ theta____ kappa____ phi______ frames
    -       36.0421   77.0000  -60.0000 95

#__ type_ start__ end____ width___ exp.time_
 22 omega  -33.00   55.00   1.0000    1.0000
omega____ theta____ kappa____ phi______ frames
    -       36.0421  -38.0000    0.0000 88

#__ type_ start__ end____ width___ exp.time_
 23 omega    9.00  104.00   1.0000    1.0000
omega____ theta____ kappa____ phi______ frames
    -       36.0421   77.0000 -180.0000 95

#__ type_ start__ end____ width___ exp.time_
 24 omega   70.00  178.00   1.0000    1.0000
omega____ theta____ kappa____ phi______ frames
    -      108.0000   15.0000  120.0000 108

#__ type_ start__ end____ width___ exp.time_
 25 omega   70.00  178.00   1.0000    1.0000
omega____ theta____ kappa____ phi______ frames
    -      108.0000   15.0000    0.0000 108

#__ type_ start__ end____ width___ exp.time_
 26 omega   81.00  176.00   1.0000    1.0000
omega____ theta____ kappa____ phi______ frames
    -      108.0000   77.0000 -150.0000 95

#__ type_ start__ end____ width___ exp.time_
 27 omega   90.00  175.00   1.0000    1.0000
omega____ theta____ kappa____ phi______ frames
    -      108.0000   61.0000 -180.0000 85
;
_diffrn_measurement_device 'four-circle diffractometer'
_diffrn_measurement_device_type 'New Gemini, Dual, Cu at zero, EosS2'
_diffrn_measurement_method '\w scans'
_diffrn_orient_matrix_UB_11 0.0949798000
_diffrn_orient_matrix_UB_12 -0.0591835000
_diffrn_orient_matrix_UB_13 0.0555109000
_diffrn_orient_matrix_UB_21 -0.1406268000
_diffrn_orient_matrix_UB_22 0.0264629000
_diffrn_orient_matrix_UB_23 0.0412741000
_diffrn_orient_matrix_UB_31 -0.0762607000
_diffrn_orient_matrix_UB_32 -0.1228721000
_diffrn_orient_matrix_UB_33 -0.0178585000
_diffrn_radiation_monochromator graphite
_diffrn_radiation_probe x-ray
_diffrn_radiation_type CuK\a
_diffrn_radiation_wavelength 1.54184
_diffrn_reflns_av_R_equivalents 0.0632
_diffrn_reflns_av_unetI/netI 0.0448
_diffrn_reflns_Laue_measured_fraction_full 0.999
_diffrn_reflns_Laue_measured_fraction_max 0.999
_diffrn_reflns_limit_h_max 9
_diffrn_reflns_limit_h_min -9
_diffrn_reflns_limit_k_max 9
_diffrn_reflns_limit_k_min -13
_diffrn_reflns_limit_l_max 25
_diffrn_reflns_limit_l_min -25
_diffrn_reflns_number 17090
_diffrn_reflns_point_group_measured_fraction_full 0.999
_diffrn_reflns_point_group_measured_fraction_max 0.999
_diffrn_reflns_theta_full 67.079
_diffrn_reflns_theta_max 67.079
_diffrn_reflns_theta_min 5.343
_diffrn_source 'Enhance (Cu) X-ray Source'
_exptl_absorpt_coefficient_mu 0.612
_exptl_absorpt_correction_T_max 1.00000
_exptl_absorpt_correction_T_min 0.42879
_exptl_absorpt_correction_type multi-scan
_exptl_absorpt_process_details
;
CrysAlisPro, Agilent Technologies,
Version 1.171.37.35 (release 13-08-2014 CrysAlis171 .NET)
(compiled Aug 13 2014,18:06:01)
Empirical absorption correction using spherical harmonics,
 implemented in SCALE3 ABSPACK scaling algorithm.
;
_exptl_crystal_colour 'clear light colourless'
_exptl_crystal_colour_lustre clear
_exptl_crystal_colour_modifier light
_exptl_crystal_colour_primary colourless
_exptl_crystal_density_diffrn 1.207
_exptl_crystal_description irregular
_exptl_crystal_F_000 768
_exptl_crystal_size_max 0.6
_exptl_crystal_size_mid 0.4
_exptl_crystal_size_min 0.3
_refine_diff_density_max 0.468
_refine_diff_density_min -0.791
_refine_diff_density_rms 0.225
_refine_ls_extinction_method none
_refine_ls_goodness_of_fit_ref 1.140
_refine_ls_hydrogen_treatment constr
_refine_ls_matrix_type full
_refine_ls_number_parameters 248
_refine_ls_number_reflns 3534
_refine_ls_number_restraints 0
_refine_ls_restrained_S_all 1.140
_refine_ls_R_factor_all 0.1258
_refine_ls_R_factor_gt 0.1036
_refine_ls_shift/su_max 0.000
_refine_ls_shift/su_mean 0.000
_refine_ls_structure_factor_coef Fsqd
_refine_ls_weighting_details 'w=1/[\s^2^(Fo^2^)+(0.1685P)^2^+0.0730P] where P=(Fo^2^+2Fc^2^)/3'
_refine_ls_weighting_scheme calc
_refine_ls_wR_factor_gt 0.2167
_refine_ls_wR_factor_ref 0.2530
_reflns_Friedel_coverage 0.000
_reflns_number_gt 2586
_reflns_number_total 3534
_reflns_threshold_expression 'I > 2\s(I)'
_cod_data_source_file cs8b02816_si_002.cif
_cod_data_source_block yjs-zlq-1
_cod_database_code 4515726
_shelx_shelxl_version_number 2014/7
_shelx_space_group_comment
;
The symmetry employed for this shelxl refinement is uniquely defined
by the following loop, which should always be used as a source of
symmetry information in preference to the above space-group names.
They are only intended as comments.
;
_reflns_odcompleteness_completeness 99.89
_reflns_odcompleteness_iscentric 1
_reflns_odcompleteness_theta 66.97
_olex2_refinement_description
;
1. Fixed Uiso
 At 1.2 times of:
  All C(H) groups, All N(H) groups
 At 1.5 times of:
  All C(H,H,H) groups
2.a Aromatic/amide H refined with riding coordinates:
 N004(H004), C00A(H00A), C00B(H00B), C00D(H00D), C00E(H00E), C00F(H00F),
 C00H(H00H), C00I(H00I), C00L(H00L), C00N(H00O), C00O(H00P), C00Q(H00T)
2.b Idealised Me refined as rotating group:
 C00K(H00C,H00G,H00J), C00M(H00K,H00M,H00N), C00P(H00Q,H00R,H00S), C00R(H00U,
 H00V,H00W)
;
_olex2_date_sample_data_collection 2016-07-30
_olex2_submission_special_instructions 'No special instructions were received'

loop_
_space_group_symop_operation_xyz
'x, y, z'
'-x, y+1/2, -z+1/2'
'-x, -y, -z'
'x, -y-1/2, z-1/2'

loop_
_atom_site_label
_atom_site_type_symbol
_atom_site_fract_x
_atom_site_fract_y
_atom_site_fract_z
_atom_site_U_iso_or_equiv
_atom_site_adp_type
_atom_site_occupancy
_atom_site_site_symmetry_order
_atom_site_calc_flag
_atom_site_refinement_flags_posn
O001 O 0.79722(19) 0.71126(16) 0.50111(7) 0.0490(5) Uani 1 1 d .
O002 O 0.7745(3) 0.82216(19) 0.77029(8) 0.0692(6) Uani 1 1 d .
N003 N 0.5702(2) 0.78569(17) 0.54544(8) 0.0436(5) Uani 1 1 d .
N004 N 0.6254(2) 0.74999(18) 0.68690(8) 0.0444(5) Uani 1 1 d .
H004 H 0.6125 0.7554 0.6472 0.053 Uiso 1 1 calc R
C005 C 0.8994(3) 0.6834(2) 0.60760(10) 0.0409(5) Uani 1 1 d .
C006 C 0.9199(2) 0.8155(2) 0.61876(10) 0.0403(5) Uani 1 1 d .
C007 C 0.8571(3) 0.8726(2) 0.67004(10) 0.0421(6) Uani 1 1 d .
C008 C 0.8354(3) 0.6356(2) 0.55247(10) 0.0422(6) Uani 1 1 d .
C009 C 0.7487(3) 0.8109(2) 0.71401(10) 0.0444(6) Uani 1 1 d .
C00A C 0.8947(3) 0.9928(2) 0.68220(12) 0.0521(6) Uani 1 1 d .
H00A H 0.8561 1.0296 0.7170 0.063 Uiso 1 1 calc R
C00B C 0.5953(3) 0.7969(3) 0.43566(12) 0.0568(7) Uani 1 1 d .
H00B H 0.6549 0.7791 0.4017 0.068 Uiso 1 1 calc R
C00C C 0.6499(3) 0.7646(2) 0.49543(10) 0.0424(6) Uani 1 1 d .
C00D C 0.4305(3) 0.8439(2) 0.53702(12) 0.0525(6) Uani 1 1 d .
H00D H 0.3729 0.8602 0.5717 0.063 Uiso 1 1 calc R
C00E C 1.0112(3) 0.8833(2) 0.57972(12) 0.0538(7) Uani 1 1 d .
H00E H 1.0507 0.8471 0.5449 0.065 Uiso 1 1 calc R
C00F C 0.9488(3) 0.6026(2) 0.65450(11) 0.0517(6) Uani 1 1 d .
H00F H 0.9933 0.6317 0.6921 0.062 Uiso 1 1 calc R
C00G C 0.5087(3) 0.6741(2) 0.71808(11) 0.0488(6) Uani 1 1 d .
C00H C 0.4506(4) 0.8558(3) 0.42877(13) 0.0668(8) Uani 1 1 d .
H00H H 0.4093 0.8787 0.3895 0.080 Uiso 1 1 calc R
C00I C 0.3660(3) 0.8813(3) 0.48019(14) 0.0623(7) Uani 1 1 d .
H00I H 0.2683 0.9226 0.4765 0.075 Uiso 1 1 calc R
C00J C 0.8146(3) 0.5127(2) 0.54244(12) 0.0530(6) Uani 1 1 d .
C00K C 0.5961(4) 0.5868(3) 0.76293(13) 0.0664(8) Uani 1 1 d .
H00C H 0.6690 0.5378 0.7409 0.100 Uiso 1 1 calc GR
H00G H 0.5186 0.5360 0.7814 0.100 Uiso 1 1 calc GR
H00J H 0.6559 0.6314 0.7947 0.100 Uiso 1 1 calc GR
C00L C 0.9883(3) 1.0589(2) 0.64365(14) 0.0629(8) Uani 1 1 d .
H00L H 1.0132 1.1391 0.6525 0.075 Uiso 1 1 calc R
C00M C 0.4173(4) 0.6025(3) 0.66752(14) 0.0778(10) Uani 1 1 d .
H00K H 0.3566 0.6566 0.6404 0.117 Uiso 1 1 calc GR
H00M H 0.3448 0.5473 0.6859 0.117 Uiso 1 1 calc GR
H00N H 0.4924 0.5581 0.6443 0.117 Uiso 1 1 calc GR
C00N C 1.0445(3) 1.0036(3) 0.59151(14) 0.0618(7) Uani 1 1 d .
H00O H 1.1046 1.0476 0.5644 0.074 Uiso 1 1 calc R
C00O C 0.8646(4) 0.4359(2) 0.59073(14) 0.0643(8) Uani 1 1 d .
H00P H 0.8519 0.3531 0.5857 0.077 Uiso 1 1 calc R
C00P C 0.7424(4) 0.4648(3) 0.48206(13) 0.0709(9) Uani 1 1 d .
H00Q H 0.6339 0.4942 0.4753 0.106 Uiso 1 1 calc GR
H00R H 0.7413 0.3783 0.4833 0.106 Uiso 1 1 calc GR
H00S H 0.8058 0.4913 0.4489 0.106 Uiso 1 1 calc GR
C00Q C 0.9321(4) 0.4796(2) 0.64549(13) 0.0660(8) Uani 1 1 d .
H00T H 0.9670 0.4265 0.6768 0.079 Uiso 1 1 calc R
C00R C 0.3948(4) 0.7540(3) 0.75234(16) 0.0728(9) Uani 1 1 d .
H00U H 0.4561 0.8028 0.7820 0.109 Uiso 1 1 calc GR
H00V H 0.3207 0.7045 0.7735 0.109 Uiso 1 1 calc GR
H00W H 0.3356 0.8052 0.7232 0.109 Uiso 1 1 calc GR

loop_
_atom_site_aniso_label
_atom_site_aniso_U_11
_atom_site_aniso_U_22
_atom_site_aniso_U_33
_atom_site_aniso_U_23
_atom_site_aniso_U_13
_atom_site_aniso_U_12
O001 0.0409(10) 0.0669(11) 0.0387(9) 0.0020(7) -0.0016(7) 0.0056(8)
O002 0.0821(15) 0.0829(14) 0.0419(10) -0.0172(9) -0.0035(9) -0.0290(11)
N003 0.0393(11) 0.0516(11) 0.0391(10) 0.0034(8) -0.0051(8) -0.0016(8)
N004 0.0476(12) 0.0509(11) 0.0339(9) -0.0002(8) -0.0042(8) -0.0114(9)
C005 0.0341(11) 0.0447(12) 0.0430(11) -0.0037(9) -0.0064(9) 0.0039(9)
C006 0.0296(11) 0.0437(12) 0.0462(12) -0.0012(9) -0.0094(9) 0.0000(9)
C007 0.0365(12) 0.0414(12) 0.0468(11) -0.0049(9) -0.0096(9) -0.0036(9)
C008 0.0354(12) 0.0495(13) 0.0410(11) -0.0028(9) -0.0047(9) 0.0061(9)
C009 0.0488(13) 0.0435(12) 0.0397(11) -0.0088(9) -0.0065(10) -0.0032(10)
C00A 0.0477(14) 0.0461(13) 0.0612(15) -0.0108(11) -0.0072(11) -0.0025(11)
C00B 0.0531(15) 0.0775(17) 0.0385(12) 0.0075(11) -0.0075(10) -0.0030(13)
C00C 0.0369(12) 0.0479(12) 0.0415(11) 0.0023(9) -0.0062(9) -0.0036(9)
C00D 0.0450(14) 0.0587(15) 0.0536(14) 0.0066(11) 0.0006(11) 0.0037(11)
C00E 0.0426(14) 0.0608(15) 0.0579(14) -0.0014(12) 0.0010(11) -0.0057(11)
C00F 0.0531(15) 0.0511(14) 0.0488(13) -0.0035(11) -0.0139(11) 0.0097(11)
C00G 0.0555(15) 0.0495(13) 0.0409(12) -0.0015(9) -0.0005(10) -0.0128(11)
C00H 0.0602(17) 0.089(2) 0.0492(14) 0.0212(14) -0.0160(12) 0.0012(15)
C00I 0.0457(15) 0.0693(17) 0.0706(17) 0.0170(14) -0.0083(12) 0.0058(12)
C00J 0.0453(14) 0.0524(14) 0.0599(15) -0.0144(11) -0.0082(11) 0.0037(11)
C00K 0.081(2) 0.0576(16) 0.0610(16) 0.0088(13) 0.0050(15) -0.0030(14)
C00L 0.0549(16) 0.0453(14) 0.086(2) 0.0003(14) -0.0133(14) -0.0111(12)
C00M 0.088(2) 0.088(2) 0.0567(16) -0.0025(15) -0.0049(15) -0.0473(19)
C00N 0.0507(15) 0.0588(15) 0.0756(18) 0.0114(14) -0.0002(13) -0.0140(12)
C00O 0.0709(19) 0.0423(13) 0.0776(18) -0.0092(13) -0.0128(15) 0.0061(12)
C00P 0.0695(19) 0.0715(19) 0.0697(18) -0.0267(15) -0.0115(15) -0.0037(15)
C00Q 0.077(2) 0.0501(15) 0.0681(17) 0.0057(13) -0.0167(14) 0.0140(14)
C00R 0.072(2) 0.0614(17) 0.088(2) 0.0028(16) 0.0268(17) -0.0074(15)

loop_
_atom_type_symbol
_atom_type_description
_atom_type_scat_dispersion_real
_atom_type_scat_dispersion_imag
_atom_type_scat_source
C C 0.0181 0.0091 'International Tables Vol C Tables 4.2.6.8 and 6.1.1.4'
H H 0.0000 0.0000 'International Tables Vol C Tables 4.2.6.8 and 6.1.1.4'
N N 0.0311 0.0180 'International Tables Vol C Tables 4.2.6.8 and 6.1.1.4'
O O 0.0492 0.0322 'International Tables Vol C Tables 4.2.6.8 and 6.1.1.4'

loop_
_geom_angle_atom_site_label_1
_geom_angle_atom_site_label_2
_geom_angle_atom_site_label_3
_geom_angle
C00C O001 C008 119.19(18)
C00C N003 C00D 116.7(2)
C009 N004 H004 116.7
C009 N004 C00G 126.57(19)
C00G N004 H004 116.7
C008 C005 C006 123.4(2)
C008 C005 C00F 117.4(2)
C00F C005 C006 119.1(2)
C007 C006 C005 121.7(2)
C00E C006 C005 119.6(2)
C00E C006 C007 118.5(2)
C006 C007 C009 123.8(2)
C00A C007 C006 119.4(2)
C00A C007 C009 116.8(2)
C005 C008 O001 120.4(2)
C005 C008 C00J 123.3(2)
C00J C008 O001 116.1(2)
O002 C009 N004 124.7(2)
O002 C009 C007 120.2(2)
N004 C009 C007 115.03(19)
C007 C00A H00A 119.3
C00L C00A C007 121.4(2)
C00L C00A H00A 119.3
C00C C00B H00B 121.4
C00H C00B H00B 121.4
C00H C00B C00C 117.3(3)
O001 C00C C00B 115.9(2)
N003 C00C O001 119.7(2)
N003 C00C C00B 124.3(2)
N003 C00D H00D 118.1
N003 C00D C00I 123.9(2)
C00I C00D H00D 118.1
C006 C00E H00E 119.3
C00N C00E C006 121.4(3)
C00N C00E H00E 119.3
C005 C00F H00F 119.7
C00Q C00F C005 120.5(2)
C00Q C00F H00F 119.7
N004 C00G C00K 110.7(2)
N004 C00G C00M 106.4(2)
N004 C00G C00R 109.5(2)
C00M C00G C00K 108.9(2)
C00M C00G C00R 110.9(3)
C00R C00G C00K 110.3(2)
C00B C00H H00H 120.1
C00B C00H C00I 119.8(2)
C00I C00H H00H 120.1
C00D C00I C00H 118.0(2)
C00D C00I H00I 121.0
C00H C00I H00I 121.0
C008 C00J C00O 117.1(2)
C008 C00J C00P 121.5(2)
C00O C00J C00P 121.4(2)
C00G C00K H00C 109.5
C00G C00K H00G 109.5
C00G C00K H00J 109.5
H00C C00K H00G 109.5
H00C C00K H00J 109.5
H00G C00K H00J 109.5
C00A C00L H00L 120.5
C00A C00L C00N 118.9(2)
C00N C00L H00L 120.5
C00G C00M H00K 109.5
C00G C00M H00M 109.5
C00G C00M H00N 109.5
H00K C00M H00M 109.5
H00K C00M H00N 109.5
H00M C00M H00N 109.5
C00E C00N C00L 120.2(3)
C00E C00N H00O 119.9
C00L C00N H00O 119.9
C00J C00O H00P 119.3
C00Q C00O C00J 121.4(3)
C00Q C00O H00P 119.3
C00J C00P H00Q 109.5
C00J C00P H00R 109.5
C00J C00P H00S 109.5
H00Q C00P H00R 109.5
H00Q C00P H00S 109.5
H00R C00P H00S 109.5
C00F C00Q H00T 119.9
C00O C00Q C00F 120.2(2)
C00O C00Q H00T 119.9
C00G C00R H00U 109.5
C00G C00R H00V 109.5
C00G C00R H00W 109.5
H00U C00R H00V 109.5
H00U C00R H00W 109.5
H00V C00R H00W 109.5

loop_
_geom_bond_atom_site_label_1
_geom_bond_atom_site_label_2
_geom_bond_distance
O001 C008 1.412(3)
O001 C00C 1.357(3)
O002 C009 1.228(3)
N003 C00C 1.322(3)
N003 C00D 1.329(3)
N004 H004 0.8600
N004 C009 1.332(3)
N004 C00G 1.476(3)
C005 C006 1.492(3)
C005 C008 1.381(3)
C005 C00F 1.396(3)
C006 C007 1.404(3)
C006 C00E 1.389(3)
C007 C009 1.511(3)
C007 C00A 1.390(3)
C008 C00J 1.388(4)
C00A H00A 0.9300
C00A C00L 1.383(4)
C00B H00B 0.9300
C00B C00C 1.390(3)
C00B C00H 1.367(4)
C00D H00D 0.9300
C00D C00I 1.374(4)
C00E H00E 0.9300
C00E C00N 1.382(4)
C00F H00F 0.9300
C00F C00Q 1.383(4)
C00G C00K 1.522(4)
C00G C00M 1.516(4)
C00G C00R 1.521(4)
C00H H00H 0.9300
C00H C00I 1.379(4)
C00I H00I 0.9300
C00J C00O 1.391(4)
C00J C00P 1.500(4)
C00K H00C 0.9600
C00K H00G 0.9600
C00K H00J 0.9600
C00L H00L 0.9300
C00L C00N 1.388(4)
C00M H00K 0.9600
C00M H00M 0.9600
C00M H00N 0.9600
C00N H00O 0.9300
C00O H00P 0.9300
C00O C00Q 1.367(4)
C00P H00Q 0.9600
C00P H00R 0.9600
C00P H00S 0.9600
C00Q H00T 0.9300
C00R H00U 0.9600
C00R H00V 0.9600
C00R H00W 0.9600
